data_2237625
loop_
_publ_author_name
'Liu, Xinzheng'

_publ_section_title
;
 [2-(2,2':4',2''-Terpyridin-6'-yl-\k^2^<i>N</i>^1^,<i>N</i>^1'^)benzoato-\k<i>O</i>]manganese(II)
 trihydrate
;
_journal_coeditor_code HB7038
_journal_issue 4
_journal_name_full 'Acta Crystallographica Section E'
_journal_page_first m204
_journal_paper_doi 10.1107/S1600536813006004
_journal_volume 69
_journal_year 2013
_chemical_formula_iupac '[Mn (C22 H14 N3 O2)2], 3H2 O'
_chemical_formula_moiety 'C44 H28 Mn N6 O4, 3(H2 O)'
_chemical_formula_sum 'C44 H34 Mn N6 O7'
_chemical_formula_weight 813.71
_chemical_name_systematic
'[2-(2,2':4',2''-Terpyridin-6'-yl-\k^2^<i>N</i>^1^,<i>N</i>^1'^)benzoato-\k<i>O</i>]manganese(II) trihydrate'
_space_group_IT_number 2
_symmetry_cell_setting triclinic
_symmetry_space_group_name_Hall '-P 1'
_symmetry_space_group_name_H-M 'P -1'
_atom_sites_solution_hydrogens geom
_atom_sites_solution_primary direct
_atom_sites_solution_secondary difmap
_audit_creation_method SHELXL-97
_cell_angle_alpha 82.79(3)
_cell_angle_beta 84.19(3)
_cell_angle_gamma 70.59(3)
_cell_formula_units_Z 2
_cell_length_a 11.157(2)
_cell_length_b 12.141(2)
_cell_length_c 15.517(3)
_cell_measurement_reflns_used 6746
_cell_measurement_temperature 293(2)
_cell_measurement_theta_max 25.00
_cell_measurement_theta_min 3.03
_cell_volume 1962.8(7)
_computing_cell_refinement 'SAINT-Plus (Bruker, 2001)'
_computing_data_collection 'APEX2 (Bruker, 2004)'
_computing_data_reduction 'SAINT-Plus (Bruker, 2001)'
_computing_molecular_graphics 'SHELXTL (Sheldrick, 2008)'
_computing_publication_material 'SHELXTL (Sheldrick, 2008)'
_computing_structure_refinement 'SHELXL97 (Sheldrick, 2008)'
_computing_structure_solution 'SHELXS97 (Sheldrick, 2008)'
_diffrn_ambient_temperature 293(2)
_diffrn_measured_fraction_theta_full 0.975
_diffrn_measured_fraction_theta_max 0.975
_diffrn_measurement_device_type 'Bruker APEXII CCD'
_diffrn_measurement_method '\f and \w scans'
_diffrn_radiation_monochromator graphite
_diffrn_radiation_source 'fine-focus sealed tube'
_diffrn_radiation_type MoK\a
_diffrn_radiation_wavelength 0.71073
_diffrn_reflns_av_R_equivalents 0.0976
_diffrn_reflns_av_sigmaI/netI 0.1241
_diffrn_reflns_limit_h_max 13
_diffrn_reflns_limit_h_min -13
_diffrn_reflns_limit_k_max 14
_diffrn_reflns_limit_k_min -14
_diffrn_reflns_limit_l_max 18
_diffrn_reflns_limit_l_min -18
_diffrn_reflns_number 16229
_diffrn_reflns_theta_full 25.00
_diffrn_reflns_theta_max 25.00
_diffrn_reflns_theta_min 3.03
_diffrn_standards_number 0
_exptl_absorpt_coefficient_mu 0.397
_exptl_absorpt_correction_T_max 0.9690
_exptl_absorpt_correction_T_min 0.9539
_exptl_absorpt_correction_type multi-scan
_exptl_absorpt_process_details '(SADABS; Bruker, 2001)'
_exptl_crystal_colour orange
_exptl_crystal_density_diffrn 1.377
_exptl_crystal_density_method 'not measured'
_exptl_crystal_description block
_exptl_crystal_F_000 842
_exptl_crystal_size_max 0.12
_exptl_crystal_size_mid 0.10
_exptl_crystal_size_min 0.08
_refine_diff_density_max 0.575
_refine_diff_density_min -2.696
_refine_ls_extinction_method none
_refine_ls_goodness_of_fit_ref 0.997
_refine_ls_hydrogen_treatment mixed
_refine_ls_matrix_type full
_refine_ls_number_parameters 536
_refine_ls_number_reflns 6746
_refine_ls_number_restraints 9
_refine_ls_restrained_S_all 3.338
_refine_ls_R_factor_all 0.1484
_refine_ls_R_factor_gt 0.0930
_refine_ls_shift/su_max 0.001
_refine_ls_shift/su_mean 0.000
_refine_ls_structure_factor_coef Fsqd
_refine_ls_weighting_details 'calc w=1/[\s^2^(Fo^2^)+(0.1390P)^2^+1.6146P] where P=(Fo^2^+2Fc^2^)/3'
_refine_ls_weighting_scheme calc
_refine_ls_wR_factor_gt 0.2284
_refine_ls_wR_factor_ref 0.2711
_reflns_number_gt 4043
_reflns_number_total 6746
_reflns_threshold_expression I>2\s(I)
_cod_data_source_file hb7038.cif
_cod_data_source_block I
_cod_original_cell_volume 1962.7(7)
_cod_database_code 2237625
_cod_database_fobs_code 2237625

loop_
_symmetry_equiv_pos_as_xyz
'x, y, z'
'-x, -y, -z'

loop_
_atom_site_type_symbol
_atom_site_label
_atom_site_fract_x
_atom_site_fract_y
_atom_site_fract_z
_atom_site_U_iso_or_equiv
_atom_site_adp_type
_atom_site_calc_flag
_atom_site_refinement_flags
_atom_site_occupancy
_atom_site_symmetry_multiplicity
C C1 0.728(3) 0.730(3) 0.6259(19) 0.033(7) Uani d . 1 1
C C2 0.605(3) 0.805(3) 0.608(2) 0.042(8) Uani d . 1 1
H H2 0.5575 0.7851 0.5705 0.050 Uiso calc R 1 1
C C3 0.556(3) 0.910(3) 0.646(2) 0.039(7) Uani d . 1 1
C C4 0.634(3) 0.935(3) 0.700(2) 0.041(8) Uani d . 1 1
H H4 0.6056 1.0058 0.7249 0.049 Uiso calc R 1 1
C C5 0.753(3) 0.858(3) 0.715(2) 0.036(7) Uani d . 1 1
C C6 0.840(3) 0.885(3) 0.7698(19) 0.039(7) Uani d . 1 1
C C7 0.792(4) 0.934(3) 0.850(2) 0.052(9) Uani d . 1 1
H H7 0.7068 0.9482 0.8678 0.063 Uiso calc R 1 1
C C8 0.870(4) 0.962(3) 0.900(2) 0.061(11) Uani d . 1 1
H H8 0.8378 0.9925 0.9530 0.074 Uiso calc R 1 1
C C9 0.996(5) 0.943(3) 0.873(3) 0.067(12) Uani d . 1 1
H H9 1.0486 0.9625 0.9074 0.081 Uiso calc R 1 1
C C10 1.046(3) 0.896(3) 0.795(2) 0.051(9) Uani d . 1 1
H H10 1.1310 0.8852 0.7773 0.061 Uiso calc R 1 1
C C11 0.970(3) 0.865(3) 0.743(2) 0.036(7) Uani d . 1 1
C C12 1.027(3) 0.814(3) 0.659(2) 0.038(7) Uani d . 1 1
C C13 0.784(3) 0.615(3) 0.588(2) 0.034(7) Uani d . 1 1
C C14 0.732(3) 0.587(3) 0.520(2) 0.042(8) Uani d . 1 1
H H14 0.6611 0.6409 0.4952 0.051 Uiso calc R 1 1
C C15 0.788(3) 0.477(3) 0.490(2) 0.048(9) Uani d . 1 1
H H15 0.7549 0.4570 0.4442 0.058 Uiso calc R 1 1
C C16 0.893(3) 0.400(3) 0.528(2) 0.043(8) Uani d . 1 1
H H16 0.9304 0.3257 0.5088 0.052 Uiso calc R 1 1
C C17 0.941(3) 0.433(3) 0.596(2) 0.036(7) Uani d . 1 1
H H17 1.0134 0.3798 0.6209 0.043 Uiso calc R 1 1
C C18 0.422(3) 0.987(3) 0.631(2) 0.042(8) Uani d . 1 1
C C19 0.357(4) 1.069(4) 0.685(3) 0.070(13) Uani d . 1 1
H H19 0.3948 1.0809 0.7320 0.084 Uiso calc R 1 1
C C20 0.232(4) 1.137(4) 0.667(3) 0.082(15) Uani d . 1 1
H H20 0.1865 1.1956 0.7028 0.098 Uiso calc R 1 1
C C21 0.176(3) 1.119(3) 0.601(3) 0.062(11) Uani d . 1 1
H H21 0.0916 1.1618 0.5901 0.075 Uiso calc R 1 1
C C22 0.248(3) 1.035(4) 0.548(3) 0.061(10) Uani d . 1 1
H H22 0.2125 1.0238 0.4998 0.073 Uiso calc R 1 1
C C23 0.724(3) 0.575(3) 0.834(2) 0.045(8) Uani d . 1 1
H H23 0.7145 0.5443 0.7836 0.054 Uiso calc R 1 1
C C24 0.625(3) 0.600(4) 0.894(2) 0.061(11) Uani d . 1 1
H H24 0.5496 0.5881 0.8860 0.074 Uiso calc R 1 1
C C25 0.639(3) 0.644(5) 0.969(3) 0.067(13) Uani d . 1 1
H H25 0.5725 0.6626 1.0112 0.080 Uiso calc R 1 1
C C26 0.754(3) 0.660(4) 0.980(2) 0.055(10) Uani d . 1 1
H H26 0.7636 0.6922 1.0295 0.066 Uiso calc R 1 1
C C27 0.853(3) 0.629(3) 0.9173(19) 0.037(7) Uani d . 1 1
C C28 0.982(3) 0.637(3) 0.9267(18) 0.033(7) Uani d . 1 1
C C29 1.014(3) 0.670(3) 1.0000(19) 0.039(7) Uani d . 1 1
H H29 0.9530 0.6923 1.0458 0.046 Uiso calc R 1 1
C C30 1.139(3) 0.671(3) 1.0061(19) 0.038(7) Uani d . 1 1
C C31 1.225(3) 0.636(3) 0.937(2) 0.041(8) Uani d . 1 1
H H31 1.3082 0.6350 0.9382 0.049 Uiso calc R 1 1
C C32 1.189(3) 0.600(3) 0.8639(18) 0.034(7) Uani d . 1 1
C C33 1.285(3) 0.557(3) 0.7919(19) 0.037(7) Uani d . 1 1
C C34 1.369(3) 0.617(4) 0.761(2) 0.050(9) Uani d . 1 1
H H34 1.3612 0.6865 0.7831 0.060 Uiso calc R 1 1
C C35 1.464(4) 0.576(4) 0.696(3) 0.065(12) Uani d . 1 1
H H35 1.5175 0.6189 0.6742 0.078 Uiso calc R 1 1
C C36 1.479(3) 0.472(4) 0.664(2) 0.059(10) Uani d . 1 1
H H36 1.5450 0.4435 0.6226 0.070 Uiso calc R 1 1
C C37 1.397(3) 0.409(4) 0.693(2) 0.054(9) Uani d . 1 1
H H37 1.4077 0.3381 0.6719 0.064 Uiso calc R 1 1
C C38 1.298(3) 0.453(3) 0.7553(19) 0.036(7) Uani d . 1 1
C C39 1.210(3) 0.382(3) 0.7794(18) 0.036(7) Uani d . 1 1
C C40 1.180(3) 0.706(3) 1.083(2) 0.043(8) Uani d . 1 1
C C41 1.101(4) 0.729(3) 1.160(2) 0.047(8) Uani d . 1 1
H H41 1.0187 0.7253 1.1625 0.057 Uiso calc R 1 1
C C42 1.145(4) 0.759(4) 1.230(2) 0.058(10) Uani d . 1 1
H H42 1.0929 0.7774 1.2806 0.069 Uiso calc R 1 1
C C43 1.269(4) 0.759(4) 1.225(2) 0.061(11) Uani d . 1 1
H H43 1.3030 0.7746 1.2726 0.073 Uiso calc R 1 1
C C44 1.339(4) 0.736(5) 1.149(3) 0.074(13) Uani d . 1 1
H H44 1.4221 0.7383 1.1466 0.089 Uiso calc R 1 1
Mn Mn1 0.9818(4) 0.5939(4) 0.7297(3) 0.0315(15) Uani d . 1 1
N N1 0.800(2) 0.754(2) 0.6797(15) 0.033(6) Uani d . 1 1
N N2 0.888(2) 0.539(2) 0.6268(15) 0.034(6) Uani d . 1 1
N N3 0.370(3) 0.968(3) 0.564(2) 0.052(7) Uani d . 1 1
N N4 1.068(2) 0.604(2) 0.8581(15) 0.031(5) Uani d . 1 1
N N5 0.837(2) 0.591(2) 0.8421(16) 0.036(6) Uani d . 1 1
N N6 1.299(3) 0.711(3) 1.079(2) 0.063(9) Uani d . 1 1
O O1 1.0765(19) 0.7039(19) 0.6607(13) 0.038(5) Uani d . 1 1
O O2 1.023(3) 0.885(2) 0.5930(17) 0.066(7) Uani d . 1 1
O O3 1.104(2) 0.4190(19) 0.7432(15) 0.045(5) Uani d . 1 1
O O4 1.244(3) 0.289(2) 0.8273(15) 0.058(7) Uani d . 1 1
O O1W 0.867(3) 0.128(2) 0.5750(18) 0.063(7) Uani d D 1 1
O O2W 0.409(4) 0.792(4) 0.433(3) 0.106(13) Uani d D 1 1
H H3W 0.40(3) 0.734(17) 0.46(2) 0.080 Uiso d D 1 1
H H4W 0.42(5) 0.84(3) 0.464(19) 0.080 Uiso d D 1 1
H H2W 0.84(4) 0.15(2) 0.527(12) 0.080 Uiso d D 1 1
H H1W 0.88(4) 0.060(10) 0.59(2) 0.080 Uiso d D 1 1
O O3W 0.438(3) 0.099(3) 0.894(2) 0.080 Uiso d D 1 1
H H5W 0.367(19) 0.11(4) 0.94(2) 0.2(3) Uiso d D 1 1
H H6W 0.50(4) 0.13(2) 0.91(3) 0.080 Uiso d D 1 1

loop_
_atom_site_aniso_label
_atom_site_aniso_U_11
_atom_site_aniso_U_22
_atom_site_aniso_U_33
_atom_site_aniso_U_12
_atom_site_aniso_U_13
_atom_site_aniso_U_23
C1 0.031(15) 0.033(16) 0.033(16) -0.005(13) -0.007(12) -0.009(12)
C2 0.041(18) 0.036(18) 0.046(19) -0.003(15) -0.013(15) -0.014(14)
C3 0.034(16) 0.037(18) 0.042(18) -0.001(14) -0.006(14) -0.008(14)
C4 0.035(16) 0.031(17) 0.05(2) -0.001(14) -0.006(14) -0.016(14)
C5 0.031(15) 0.033(17) 0.042(18) -0.006(13) -0.004(13) -0.012(13)
C6 0.047(18) 0.042(19) 0.030(16) -0.014(16) -0.009(14) -0.012(13)
C7 0.06(2) 0.05(2) 0.05(2) -0.003(18) -0.007(17) -0.024(16)
C8 0.08(3) 0.06(2) 0.04(2) -0.01(2) -0.018(19) -0.022(17)
C9 0.08(3) 0.05(2) 0.07(3) -0.01(2) -0.04(2) -0.02(2)
C10 0.048(19) 0.05(2) 0.06(2) -0.019(17) -0.024(17) -0.007(17)
C11 0.037(16) 0.033(17) 0.044(18) -0.015(14) -0.008(13) -0.005(13)
C12 0.037(17) 0.041(19) 0.034(17) -0.011(15) 0.001(13) 0.000(14)
C13 0.030(15) 0.029(16) 0.039(17) -0.004(13) -0.002(13) -0.004(13)
C14 0.044(18) 0.037(18) 0.043(18) -0.003(15) -0.015(14) -0.010(14)
C15 0.047(19) 0.05(2) 0.044(19) -0.003(17) -0.013(15) -0.021(16)
C16 0.06(2) 0.033(17) 0.037(18) -0.006(16) -0.005(15) -0.012(13)
C17 0.039(16) 0.031(16) 0.039(17) -0.010(14) -0.009(13) -0.009(13)
C18 0.040(17) 0.032(17) 0.06(2) -0.008(15) -0.016(15) -0.007(14)
C19 0.05(2) 0.08(3) 0.07(3) 0.01(2) -0.018(19) -0.05(2)
C20 0.05(2) 0.08(3) 0.11(4) 0.01(2) -0.02(2) -0.06(3)
C21 0.037(19) 0.05(2) 0.09(3) 0.004(18) -0.03(2) -0.02(2)
C22 0.042(19) 0.06(3) 0.07(3) -0.005(19) -0.018(18) -0.02(2)
C23 0.034(17) 0.06(2) 0.05(2) -0.014(17) -0.013(14) -0.004(16)
C24 0.031(17) 0.11(3) 0.05(2) -0.03(2) 0.003(16) -0.01(2)
C25 0.031(18) 0.12(4) 0.05(2) -0.02(2) 0.004(16) -0.01(2)
C26 0.042(19) 0.09(3) 0.035(19) -0.02(2) -0.002(15) -0.007(18)
C27 0.031(16) 0.045(19) 0.030(16) -0.009(14) -0.002(12) 0.001(13)
C28 0.034(15) 0.038(17) 0.028(15) -0.011(14) -0.001(12) -0.004(12)
C29 0.039(17) 0.046(19) 0.031(16) -0.012(15) 0.003(13) -0.014(14)
C30 0.044(18) 0.037(18) 0.031(16) -0.010(15) -0.006(13) -0.008(13)
C31 0.035(16) 0.05(2) 0.041(18) -0.020(16) -0.007(14) -0.006(15)
C32 0.036(16) 0.041(18) 0.026(15) -0.012(14) -0.006(12) 0.000(12)
C33 0.027(14) 0.05(2) 0.033(16) -0.010(14) -0.004(12) -0.002(14)
C34 0.048(19) 0.07(2) 0.04(2) -0.025(19) -0.002(16) -0.003(17)
C35 0.05(2) 0.10(4) 0.06(2) -0.04(2) 0.001(18) 0.00(2)
C36 0.04(2) 0.09(3) 0.05(2) -0.02(2) 0.007(16) -0.03(2)
C37 0.043(19) 0.07(3) 0.04(2) -0.001(19) -0.010(15) -0.014(17)
C38 0.027(14) 0.052(19) 0.026(15) -0.007(14) -0.005(12) -0.010(13)
C39 0.043(17) 0.035(17) 0.023(15) 0.001(14) -0.003(13) -0.012(13)
C40 0.05(2) 0.05(2) 0.032(17) -0.021(17) -0.011(15) -0.007(14)
C41 0.06(2) 0.06(2) 0.033(18) -0.029(19) 0.001(15) -0.013(15)
C42 0.08(3) 0.07(3) 0.04(2) -0.04(2) 0.005(18) -0.016(17)
C43 0.08(3) 0.07(3) 0.04(2) -0.02(2) -0.021(19) -0.021(18)
C44 0.06(2) 0.11(4) 0.07(3) -0.03(3) -0.01(2) -0.04(3)
Mn1 0.032(2) 0.035(3) 0.027(2) -0.009(2) -0.0035(17) -0.0057(18)
N1 0.033(13) 0.031(14) 0.034(14) -0.009(11) -0.003(10) -0.007(10)
N2 0.041(14) 0.029(13) 0.031(13) -0.007(11) -0.005(11) -0.010(10)
N3 0.042(16) 0.051(18) 0.060(19) -0.004(14) -0.017(14) -0.014(14)
N4 0.031(13) 0.036(14) 0.028(13) -0.013(11) -0.003(10) -0.001(10)
N5 0.032(13) 0.043(15) 0.035(14) -0.013(12) -0.006(10) -0.007(11)
N6 0.053(18) 0.10(3) 0.050(19) -0.035(19) -0.006(14) -0.029(18)
O1 0.035(11) 0.043(14) 0.039(12) -0.015(11) -0.001(9) -0.007(9)
O2 0.082(19) 0.052(16) 0.048(16) -0.010(14) 0.010(13) 0.014(12)
O3 0.037(12) 0.038(13) 0.056(14) -0.006(10) -0.007(10) -0.008(10)
O4 0.078(18) 0.046(15) 0.043(14) -0.011(14) -0.013(13) 0.001(11)
O1W 0.076(19) 0.057(17) 0.056(17) -0.015(16) -0.012(14) -0.011(13)
O2W 0.10(3) 0.09(3) 0.11(3) 0.00(2) 0.01(2) -0.05(2)

loop_
_atom_type_symbol
_atom_type_description
_atom_type_scat_dispersion_real
_atom_type_scat_dispersion_imag
_atom_type_scat_source
C C 0.0033 0.0016 'International Tables Vol C Tables 4.2.6.8 and 6.1.1.4'
H H 0.0000 0.0000 'International Tables Vol C Tables 4.2.6.8 and 6.1.1.4'
N N 0.0061 0.0033 'International Tables Vol C Tables 4.2.6.8 and 6.1.1.4'
O O 0.0106 0.0060 'International Tables Vol C Tables 4.2.6.8 and 6.1.1.4'
Mn Mn 0.3368 0.7283 'International Tables Vol C Tables 4.2.6.8 and 6.1.1.4'

loop_
_geom_angle_atom_site_label_1
_geom_angle_atom_site_label_2
_geom_angle_atom_site_label_3
_geom_angle
N1 C1 C2 122(3)
N1 C1 C13 116(2)
C2 C1 C13 122(3)
C1 C2 C3 120(3)
C1 C2 H2 120.3
C3 C2 H2 120.2
C4 C3 C2 117(3)
C4 C3 C18 123(3)
C2 C3 C18 120(3)
C3 C4 C5 121(3)
C3 C4 H4 119.6
C5 C4 H4 119.5
N1 C5 C4 122(3)
N1 C5 C6 116(3)
C4 C5 C6 122(3)
C11 C6 C7 119(3)
C11 C6 C5 121(3)
C7 C6 C5 120(3)
C8 C7 C6 121(4)
C8 C7 H7 119.7
C6 C7 H7 119.6
C9 C8 C7 120(4)
C9 C8 H8 120.2
C7 C8 H8 119.9
C8 C9 C10 121(3)
C8 C9 H9 119.7
C10 C9 H9 119.5
C9 C10 C11 121(4)
C9 C10 H10 119.9
C11 C10 H10 119.5
C6 C11 C10 119(3)
C6 C11 C12 122(3)
C10 C11 C12 119(3)
O2 C12 O1 125(3)
O2 C12 C11 117(3)
O1 C12 C11 118(3)
N2 C13 C14 122(3)
N2 C13 C1 115(3)
C14 C13 C1 122(3)
C13 C14 C15 119(3)
C13 C14 H14 120.5
C15 C14 H14 120.5
C16 C15 C14 120(3)
C16 C15 H15 120.3
C14 C15 H15 120.2
C15 C16 C17 119(3)
C15 C16 H16 120.4
C17 C16 H16 120.4
N2 C17 C16 122(3)
N2 C17 H17 118.9
C16 C17 H17 118.9
N3 C18 C19 122(3)
N3 C18 C3 116(3)
C19 C18 C3 122(3)
C18 C19 C20 119(4)
C18 C19 H19 120.6
C20 C19 H19 120.7
C21 C20 C19 121(4)
C21 C20 H20 119.5
C19 C20 H20 119.5
C22 C21 C20 117(3)
C22 C21 H21 121.3
C20 C21 H21 121.6
C21 C22 N3 123(4)
C21 C22 H22 118.4
N3 C22 H22 118.5
N5 C23 C24 123(3)
N5 C23 H23 118.3
C24 C23 H23 118.4
C25 C24 C23 119(3)
C25 C24 H24 120.6
C23 C24 H24 120.5
C24 C25 C26 119(3)
C24 C25 H25 120.3
C26 C25 H25 120.2
C25 C26 C27 119(3)
C25 C26 H26 120.4
C27 C26 H26 120.4
N5 C27 C26 121(3)
N5 C27 C28 116(2)
C26 C27 C28 123(3)
N4 C28 C29 122(3)
N4 C28 C27 115(2)
C29 C28 C27 123(3)
C28 C29 C30 120(3)
C28 C29 H29 120.0
C30 C29 H29 120.0
C31 C30 C29 117(3)
C31 C30 C40 120(3)
C29 C30 C40 123(3)
C30 C31 C32 121(3)
C30 C31 H31 119.4
C32 C31 H31 119.6
N4 C32 C31 121(3)
N4 C32 C33 119(2)
C31 C32 C33 120(3)
C34 C33 C38 118(3)
C34 C33 C32 120(3)
C38 C33 C32 123(3)
C33 C34 C35 121(4)
C33 C34 H34 119.2
C35 C34 H34 119.3
C36 C35 C34 120(4)
C36 C35 H35 120.0
C34 C35 H35 120.0
C35 C36 C37 120(3)
C35 C36 H36 119.8
C37 C36 H36 119.9
C36 C37 C38 120(4)
C36 C37 H37 120.1
C38 C37 H37 120.2
C33 C38 C37 121(3)
C33 C38 C39 123(3)
C37 C38 C39 116(3)
O4 C39 O3 123(3)
O4 C39 C38 121(3)
O3 C39 C38 116(3)
N6 C40 C41 121(3)
N6 C40 C30 117(3)
C41 C40 C30 122(3)
C42 C41 C40 120(3)
C42 C41 H41 120.3
C40 C41 H41 120.1
C43 C42 C41 119(3)
C43 C42 H42 120.7
C41 C42 H42 120.7
C42 C43 C44 118(3)
C42 C43 H43 120.6
C44 C43 H43 121.0
N6 C44 C43 125(4)
N6 C44 H44 117.5
C43 C44 H44 117.4
O1 Mn1 O3 110.7(9)
O1 Mn1 N5 141.2(9)
O3 Mn1 N5 100.9(9)
O1 Mn1 N2 104.9(9)
O3 Mn1 N2 87.1(9)
N5 Mn1 N2 98.5(9)
O1 Mn1 N4 90.8(8)
O3 Mn1 N4 82.7(9)
N5 Mn1 N4 71.0(8)
N2 Mn1 N4 163.5(9)
O1 Mn1 N1 80.6(8)
O3 Mn1 N1 156.2(9)
N5 Mn1 N1 79.2(9)
N2 Mn1 N1 69.5(8)
N4 Mn1 N1 119.0(8)
C1 N1 C5 118(2)
C1 N1 Mn1 116.3(18)
C5 N1 Mn1 124.1(19)
C17 N2 C13 118(2)
C17 N2 Mn1 120.5(19)
C13 N2 Mn1 121.4(19)
C18 N3 C22 118(3)
C32 N4 C28 119(2)
C32 N4 Mn1 124.5(18)
C28 N4 Mn1 115.6(18)
C23 N5 C27 118(3)
C23 N5 Mn1 123(2)
C27 N5 Mn1 117.7(19)
C40 N6 C44 118(3)
C12 O1 Mn1 120.0(18)
C39 O3 Mn1 126(2)
H2W O1W H1W 114.5(16)
H3W O2W H4W 115(3)

loop_
_geom_bond_atom_site_label_1
_geom_bond_atom_site_label_2
_geom_bond_distance
_geom_bond_publ_flag
C1 N1 1.34(4) ?
C1 C2 1.41(4) ?
C1 C13 1.49(4) ?
C2 C3 1.39(4) ?
C2 H2 0.9300 ?
C3 C4 1.39(4) ?
C3 C18 1.50(4) ?
C4 C5 1.38(4) ?
C4 H4 0.9300 ?
C5 N1 1.35(4) ?
C5 C6 1.49(4) ?
C6 C11 1.41(4) ?
C6 C7 1.42(4) ?
C7 C8 1.37(5) ?
C7 H7 0.9300 ?
C8 C9 1.38(6) ?
C8 H8 0.9300 ?
C9 C10 1.39(6) ?
C9 H9 0.9300 ?
C10 C11 1.40(4) ?
C10 H10 0.9300 ?
C11 C12 1.50(4) ?
C12 O2 1.24(4) ?
C12 O1 1.27(4) ?
C13 N2 1.35(4) ?
C13 C14 1.38(4) ?
C14 C15 1.39(4) ?
C14 H14 0.9300 ?
C15 C16 1.36(5) ?
C15 H15 0.9300 ?
C16 C17 1.39(4) ?
C16 H16 0.9300 ?
C17 N2 1.36(4) ?
C17 H17 0.9300 ?
C18 N3 1.33(4) ?
C18 C19 1.35(5) ?
C19 C20 1.40(5) ?
C19 H19 0.9300 ?
C20 C21 1.33(6) ?
C20 H20 0.9300 ?
C21 C22 1.37(5) ?
C21 H21 0.9300 ?
C22 N3 1.36(4) ?
C22 H22 0.9300 ?
C23 N5 1.36(4) ?
C23 C24 1.36(5) ?
C23 H23 0.9300 ?
C24 C25 1.37(5) ?
C24 H24 0.9300 ?
C25 C26 1.39(5) ?
C25 H25 0.9300 ?
C26 C27 1.39(5) ?
C26 H26 0.9300 ?
C27 N5 1.35(4) ?
C27 C28 1.50(4) ?
C28 N4 1.36(4) ?
C28 C29 1.37(4) ?
C29 C30 1.42(4) ?
C29 H29 0.9300 ?
C30 C31 1.38(4) ?
C30 C40 1.48(4) ?
C31 C32 1.40(4) ?
C31 H31 0.9300 ?
C32 N4 1.35(4) ?
C32 C33 1.49(4) ?
C33 C34 1.39(5) ?
C33 C38 1.40(4) ?
C34 C35 1.40(5) ?
C34 H34 0.9300 ?
C35 C36 1.36(6) ?
C35 H35 0.9300 ?
C36 C37 1.39(6) ?
C36 H36 0.9300 ?
C37 C38 1.39(5) ?
C37 H37 0.9300 ?
C38 C39 1.50(5) ?
C39 O4 1.24(4) ?
C39 O3 1.28(4) ?
C40 N6 1.34(4) ?
C40 C41 1.40(5) ?
C41 C42 1.38(5) ?
C41 H41 0.9300 ?
C42 C43 1.37(6) ?
C42 H42 0.9300 ?
C43 C44 1.35(6) ?
C43 H43 0.9300 ?
C44 N6 1.33(5) ?
C44 H44 0.9300 ?
Mn1 O1 2.10(2) y
Mn1 O3 2.11(2) y
Mn1 N5 2.26(2) y
Mn1 N2 2.27(2) y
Mn1 N4 2.33(2) y
Mn1 N1 2.41(2) y
O1W H2W 0.819(18) ?
O1W H1W 0.82(2) ?
O2W H3W 0.821(17) ?
O2W H4W 0.82(2) ?

loop_
_geom_hbond_atom_site_label_D
_geom_hbond_atom_site_label_H
_geom_hbond_atom_site_label_A
_geom_hbond_site_symmetry_A
_geom_hbond_distance_DH
_geom_hbond_distance_HA
_geom_hbond_distance_DA
_geom_hbond_angle_DHA
O1W H2W O2 2_766 0.8199(15) 2.23(8) 2.768(8) 123(8)
O1W H1W O2 1_545 0.821(3) 2.27(7) 2.881(8) 145(6)
O2W H4W N3 . 0.8201(12) 2.24(4) 3.022(9) 159(9)
O3W H5W O4 1_455 0.818(2) 2.65(8) 2.765(8) 89(6)
